data_1543624
loop_
_publ_author_name
'Saravanan, K.'
'Archana, K.'
'Lakshmithendral, K.'
'Kabilan, S.'
'Selvanayagam, S.'

_publ_section_title
;
 2-[4-(4-Methoxyphenyl)-1,3-thiazol-2-yl]-2,3-dihydro-1<i>H</i>-isoindole-1,3-dione
;
_journal_coeditor_code BT4017
_journal_issue 7
_journal_name_full IUCrData
_journal_page_first x161053
_journal_paper_doi 10.1107/S2414314616010531
_journal_volume 1
_journal_year 2016
_chemical_formula_iupac 'C18 H12 N2 O3 S'
_chemical_formula_moiety 'C18 H12 N2 O3 S'
_chemical_formula_sum 'C18 H12 N2 O3 S'
_chemical_formula_weight 336.36
_chemical_name_systematic 2-[4-(4-Methoxyphenyl)-1,3-thiazol-2-yl]-2,3-dihydro-1<i>H</i>-isoindole-1,3-dione
_space_group_crystal_system monoclinic
_space_group_IT_number 14
_space_group_name_Hall '-P 2ybc'
_space_group_name_H-M_alt 'P 1 21/c 1'
_symmetry_space_group_name_Hall '-P 2ybc'
_symmetry_space_group_name_H-M 'P 1 21/c 1'
_atom_sites_solution_hydrogens geom
_audit_creation_method SHELXL-2014/7
_cell_angle_alpha 90
_cell_angle_beta 90.368(12)
_cell_angle_gamma 90
_cell_formula_units_Z 4
_cell_length_a 7.004(9)
_cell_length_b 14.054(17)
_cell_length_c 15.275(19)
_cell_measurement_reflns_used 3920
_cell_measurement_temperature 296(2)
_cell_measurement_theta_max 27.2
_cell_measurement_theta_min 3.2
_cell_volume 1504(3)
_computing_cell_refinement
;
SAINT (Bruker, 2002)
;
_computing_data_collection
;
SMART (Bruker, 2002)
;
_computing_data_reduction
;
SAINT (Bruker, 2002)
;
_computing_molecular_graphics
;
ORTEP-3 for Windows (Farrugia, 2012) and PLATON (Spek, 2009)
;
_computing_publication_material
;
SHELXL2014 (Sheldrick, 2015) and PLATON (Spek, 2009)
;
_computing_structure_refinement
;
SHELXL2014 (Sheldrick, 2015)
;
_computing_structure_solution
;
SHELXS97 (Sheldrick, 2008)
;
_diffrn_ambient_temperature 296(2)
_diffrn_measured_fraction_theta_full 0.980
_diffrn_measured_fraction_theta_max 0.954
_diffrn_measurement_device_type 'Bruker SMART APEX CCD area-detector'
_diffrn_measurement_method '\w scans'
_diffrn_radiation_source 'fine-focus sealed tube'
_diffrn_radiation_type MoK\a
_diffrn_radiation_wavelength 0.71073
_diffrn_reflns_av_R_equivalents 0.0571
_diffrn_reflns_limit_h_max 8
_diffrn_reflns_limit_h_min -8
_diffrn_reflns_limit_k_max 11
_diffrn_reflns_limit_k_min -18
_diffrn_reflns_limit_l_max 13
_diffrn_reflns_limit_l_min -19
_diffrn_reflns_number 4938
_diffrn_reflns_theta_full 25.242
_diffrn_reflns_theta_max 27.455
_diffrn_reflns_theta_min 3.036
_exptl_absorpt_coefficient_mu 0.235
_exptl_absorpt_correction_type none
_exptl_crystal_colour Yellow
_exptl_crystal_density_diffrn 1.486
_exptl_crystal_density_method 'not measured'
_exptl_crystal_description Block
_exptl_crystal_F_000 696
_exptl_crystal_size_max 0.22
_exptl_crystal_size_mid 0.20
_exptl_crystal_size_min 0.18
_refine_diff_density_max 0.277
_refine_diff_density_min -0.381
_refine_ls_extinction_method none
_refine_ls_goodness_of_fit_ref 1.072
_refine_ls_hydrogen_treatment constr
_refine_ls_matrix_type full
_refine_ls_number_parameters 217
_refine_ls_number_reflns 3280
_refine_ls_number_restraints 0
_refine_ls_restrained_S_all 1.072
_refine_ls_R_factor_all 0.1041
_refine_ls_R_factor_gt 0.0655
_refine_ls_shift/su_max 0.000
_refine_ls_shift/su_mean 0.000
_refine_ls_structure_factor_coef Fsqd
_refine_ls_weighting_details 'w=1/[\s^2^(Fo^2^)+(0.1064P)^2^+0.3164P] where P=(Fo^2^+2Fc^2^)/3'
_refine_ls_weighting_scheme calc
_refine_ls_wR_factor_gt 0.1724
_refine_ls_wR_factor_ref 0.2188
_reflns_number_gt 2012
_reflns_number_total 3280
_reflns_threshold_expression 'I > 2\s(I)'
_cod_data_source_file bt4017sup1.cif
_cod_data_source_block I
_cod_database_code 1543624
_shelx_space_group_comment
;
The symmetry employed for this shelxl refinement is uniquely defined
by the following loop, which should always be used as a source of
symmetry information in preference to the above space-group names.
They are only intended as comments.
;

loop_
_space_group_symop_operation_xyz
'x, y, z'
'-x, y+1/2, -z+1/2'
'-x, -y, -z'
'x, -y-1/2, z-1/2'

loop_
_atom_site_type_symbol
_atom_site_label
_atom_site_fract_x
_atom_site_fract_y
_atom_site_fract_z
_atom_site_U_iso_or_equiv
_atom_site_adp_type
_atom_site_calc_flag
_atom_site_occupancy
S S1 0.16107(14) 0.07298(6) 0.19904(7) 0.0674(4) Uani d 1
O O1 -0.7223(3) 0.31712(18) 0.44991(16) 0.0653(7) Uani d 1
O O2 0.5105(4) 0.10061(17) 0.12684(18) 0.0691(7) Uani d 1
O O3 0.2926(3) 0.39658(16) 0.19483(18) 0.0650(7) Uani d 1
N N1 0.0707(3) 0.23879(18) 0.25350(16) 0.0470(6) Uani d 1
N N2 0.3584(3) 0.23623(17) 0.17360(16) 0.0462(6) Uani d 1
C C1 -0.2631(4) 0.3122(2) 0.3356(2) 0.0508(7) Uani d 1
H H1 -0.1709 0.3534 0.3139 0.061 Uiso calc 1
C C2 -0.4239(5) 0.3500(2) 0.3752(2) 0.0533(8) Uani d 1
H H2 -0.4399 0.4155 0.3793 0.064 Uiso calc 1
C C3 -0.5604(4) 0.2885(2) 0.40857(19) 0.0511(7) Uani d 1
C C4 -0.5327(5) 0.1922(2) 0.4020(2) 0.0572(8) Uani d 1
H H4 -0.6231 0.1509 0.4252 0.069 Uiso calc 1
C C5 -0.3740(5) 0.1556(2) 0.3620(2) 0.0541(8) Uani d 1
H H5 -0.3588 0.0901 0.3579 0.065 Uiso calc 1
C C6 -0.2357(4) 0.2155(2) 0.32758(18) 0.0466(7) Uani d 1
C C7 -0.0704(4) 0.1775(2) 0.2808(2) 0.0476(7) Uani d 1
C C8 -0.0427(5) 0.0870(2) 0.2574(2) 0.0644(9) Uani d 1
H H8 -0.1252 0.0375 0.2715 0.077 Uiso calc 1
C C9 0.1984(4) 0.1926(2) 0.21012(19) 0.0465(7) Uani d 1
C C10 0.5085(4) 0.1856(2) 0.1338(2) 0.0517(8) Uani d 1
C C11 0.6487(4) 0.2556(2) 0.10617(19) 0.0493(7) Uani d 1
C C12 0.8216(5) 0.2432(3) 0.0653(2) 0.0599(9) Uani d 1
H H12 0.8638 0.1831 0.0489 0.072 Uiso calc 1
C C13 0.9286(5) 0.3222(3) 0.0497(2) 0.0702(10) Uani d 1
H H13 1.0455 0.3159 0.0218 0.084 Uiso calc 1
C C14 0.8681(5) 0.4103(3) 0.0741(2) 0.0703(10) Uani d 1
H H14 0.9460 0.4627 0.0640 0.084 Uiso calc 1
C C15 0.6925(5) 0.4233(2) 0.1137(2) 0.0609(9) Uani d 1
H H15 0.6499 0.4835 0.1295 0.073 Uiso calc 1
C C16 0.5847(4) 0.3441(2) 0.12852(19) 0.0485(7) Uani d 1
C C17 0.3955(4) 0.3349(2) 0.17011(19) 0.0460(7) Uani d 1
C C18 -0.7772(6) 0.4126(3) 0.4398(3) 0.0757(11) Uani d 1
H H18A -0.8925 0.4239 0.4718 0.114 Uiso calc 1
H H18B -0.6778 0.4533 0.4619 0.114 Uiso calc 1
H H18C -0.7988 0.4259 0.3789 0.114 Uiso calc 1

loop_
_atom_site_aniso_label
_atom_site_aniso_U_11
_atom_site_aniso_U_22
_atom_site_aniso_U_33
_atom_site_aniso_U_12
_atom_site_aniso_U_13
_atom_site_aniso_U_23
S1 0.0750(7) 0.0361(4) 0.0914(7) -0.0012(4) 0.0164(5) -0.0021(4)
O1 0.0654(15) 0.0593(15) 0.0715(15) -0.0119(12) 0.0227(12) -0.0007(12)
O2 0.0732(16) 0.0427(13) 0.0914(18) 0.0122(12) 0.0095(13) -0.0082(12)
O3 0.0631(14) 0.0388(12) 0.0934(18) 0.0035(11) 0.0236(12) -0.0036(11)
N1 0.0492(14) 0.0418(13) 0.0501(14) -0.0023(11) 0.0015(11) 0.0001(10)
N2 0.0479(13) 0.0359(12) 0.0548(14) 0.0022(11) 0.0045(11) -0.0008(10)
C1 0.0549(18) 0.0438(16) 0.0536(17) -0.0089(14) 0.0042(13) 0.0063(13)
C2 0.0595(19) 0.0457(17) 0.0548(18) -0.0067(15) 0.0075(14) 0.0040(14)
C3 0.0517(17) 0.0545(18) 0.0472(16) -0.0084(15) 0.0053(13) -0.0005(13)
C4 0.063(2) 0.0468(17) 0.062(2) -0.0150(16) 0.0085(15) 0.0017(14)
C5 0.064(2) 0.0407(16) 0.0581(18) -0.0119(15) 0.0051(15) 0.0040(14)
C6 0.0521(16) 0.0464(16) 0.0412(15) -0.0051(14) -0.0025(12) 0.0066(12)
C7 0.0518(17) 0.0409(16) 0.0500(16) -0.0050(13) -0.0012(13) 0.0058(12)
C8 0.065(2) 0.0449(18) 0.084(2) -0.0075(16) 0.0127(18) 0.0017(16)
C9 0.0518(16) 0.0380(14) 0.0496(16) 0.0016(13) -0.0037(13) 0.0023(12)
C10 0.0529(18) 0.0464(17) 0.0559(18) 0.0133(14) 0.0012(14) -0.0046(13)
C11 0.0490(16) 0.0527(18) 0.0462(15) 0.0068(14) 0.0028(13) -0.0004(13)
C12 0.0555(19) 0.069(2) 0.0551(19) 0.0144(17) 0.0050(15) -0.0047(16)
C13 0.056(2) 0.097(3) 0.058(2) 0.008(2) 0.0157(16) 0.002(2)
C14 0.059(2) 0.080(3) 0.072(2) -0.0131(19) 0.0181(17) 0.012(2)
C15 0.065(2) 0.0519(19) 0.066(2) -0.0031(17) 0.0146(16) 0.0019(16)
C16 0.0520(17) 0.0507(17) 0.0428(15) 0.0059(14) 0.0058(12) -0.0005(13)
C17 0.0472(16) 0.0390(15) 0.0516(16) 0.0032(13) 0.0014(12) 0.0008(12)
C18 0.073(2) 0.068(3) 0.086(3) 0.007(2) 0.027(2) 0.008(2)

loop_
_atom_type_symbol
_atom_type_description
_atom_type_scat_dispersion_real
_atom_type_scat_dispersion_imag
_atom_type_scat_source
C C 0.0033 0.0016 'International Tables Vol C Tables 4.2.6.8 and 6.1.1.4'
H H 0.0000 0.0000 'International Tables Vol C Tables 4.2.6.8 and 6.1.1.4'
N N 0.0061 0.0033 'International Tables Vol C Tables 4.2.6.8 and 6.1.1.4'
O O 0.0106 0.0060 'International Tables Vol C Tables 4.2.6.8 and 6.1.1.4'
S S 0.1246 0.1234 'International Tables Vol C Tables 4.2.6.8 and 6.1.1.4'

loop_
_geom_angle_atom_site_label_1
_geom_angle_atom_site_label_2
_geom_angle_atom_site_label_3
_geom_angle
C8 S1 C9 87.85(16)
C3 O1 C18 117.3(3)
C9 N1 C7 110.0(3)
C9 N2 C10 123.6(3)
C9 N2 C17 126.5(2)
C10 N2 C17 110.0(3)
C6 C1 C2 122.0(3)
C6 C1 H1 119.0
C2 C1 H1 119.0
C3 C2 C1 119.0(3)
C3 C2 H2 120.5
C1 C2 H2 120.5
O1 C3 C4 116.3(3)
O1 C3 C2 124.4(3)
C4 C3 C2 119.3(3)
C5 C4 C3 121.1(3)
C5 C4 H4 119.4
C3 C4 H4 119.4
C4 C5 C6 120.7(3)
C4 C5 H5 119.6
C6 C5 H5 119.6
C1 C6 C5 117.8(3)
C1 C6 C7 121.0(3)
C5 C6 C7 121.2(3)
C8 C7 N1 114.2(3)
C8 C7 C6 126.5(3)
N1 C7 C6 119.3(3)
C7 C8 S1 112.0(3)
C7 C8 H8 124.0
S1 C8 H8 124.0
N1 C9 N2 123.0(3)
N1 C9 S1 116.0(2)
N2 C9 S1 121.0(2)
O2 C10 N2 123.3(3)
O2 C10 C11 129.8(3)
N2 C10 C11 106.9(3)
C16 C11 C12 121.3(3)
C16 C11 C10 108.7(3)
C12 C11 C10 130.1(3)
C13 C12 C11 117.6(3)
C13 C12 H12 121.2
C11 C12 H12 121.2
C14 C13 C12 121.4(3)
C14 C13 H13 119.3
C12 C13 H13 119.3
C13 C14 C15 121.2(4)
C13 C14 H14 119.4
C15 C14 H14 119.4
C16 C15 C14 117.3(3)
C16 C15 H15 121.3
C14 C15 H15 121.3
C15 C16 C11 121.2(3)
C15 C16 C17 129.8(3)
C11 C16 C17 108.9(3)
O3 C17 N2 126.3(3)
O3 C17 C16 128.2(3)
N2 C17 C16 105.5(2)
O1 C18 H18A 109.5
O1 C18 H18B 109.5
H18A C18 H18B 109.5
O1 C18 H18C 109.5
H18A C18 H18C 109.5
H18B C18 H18C 109.5

loop_
_geom_bond_atom_site_label_1
_geom_bond_atom_site_label_2
_geom_bond_distance
S1 C8 1.699(4)
S1 C9 1.710(4)
O1 C3 1.362(4)
O1 C18 1.404(5)
O2 C10 1.199(4)
O3 C17 1.191(4)
N1 C9 1.291(4)
N1 C7 1.378(4)
N2 C9 1.397(4)
N2 C10 1.411(4)
N2 C17 1.411(4)
C1 C6 1.377(5)
C1 C2 1.387(4)
C1 H1 0.9300
C2 C3 1.387(4)
C2 H2 0.9300
C3 C4 1.372(5)
C4 C5 1.372(5)
C4 H4 0.9300
C5 C6 1.389(4)
C5 H5 0.9300
C6 C7 1.466(4)
C7 C8 1.335(5)
C8 H8 0.9300
C10 C11 1.454(5)
C11 C16 1.366(4)
C11 C12 1.378(4)
C12 C13 1.361(6)
C12 H12 0.9300
C13 C14 1.361(6)
C13 H13 0.9300
C14 C15 1.386(5)
C14 H14 0.9300
C15 C16 1.365(5)
C15 H15 0.9300
C16 C17 1.479(4)
C18 H18A 0.9600
C18 H18B 0.9600
C18 H18C 0.9600

loop_
_geom_hbond_atom_site_label_D
_geom_hbond_atom_site_label_H
_geom_hbond_atom_site_label_A
_geom_hbond_site_symmetry_A
_geom_hbond_distance_DH
_geom_hbond_distance_HA
_geom_hbond_distance_DA
_geom_hbond_angle_DHA
C1 H1 N1 . 0.93 2.52 2.853(5) 102
C8 H8 O3 2_545 0.93 2.36 3.282(5) 171

loop_
_geom_torsion_atom_site_label_1
_geom_torsion_atom_site_label_2
_geom_torsion_atom_site_label_3
_geom_torsion_atom_site_label_4
_geom_torsion
C6 C1 C2 C3 0.7(5)
C18 O1 C3 C4 -165.4(3)
C18 O1 C3 C2 15.9(5)
C1 C2 C3 O1 179.0(3)
C1 C2 C3 C4 0.3(5)
O1 C3 C4 C5 -179.7(3)
C2 C3 C4 C5 -1.0(5)
C3 C4 C5 C6 0.6(5)
C2 C1 C6 C5 -1.1(5)
C2 C1 C6 C7 176.2(3)
C4 C5 C6 C1 0.4(5)
C4 C5 C6 C7 -176.9(3)
C9 N1 C7 C8 0.5(4)
C9 N1 C7 C6 -176.9(3)
C1 C6 C7 C8 -169.4(3)
C5 C6 C7 C8 7.8(5)
C1 C6 C7 N1 7.7(4)
C5 C6 C7 N1 -175.1(3)
N1 C7 C8 S1 -0.5(4)
C6 C7 C8 S1 176.7(2)
C9 S1 C8 C7 0.2(3)
C7 N1 C9 N2 179.5(3)
C7 N1 C9 S1 -0.3(3)
C10 N2 C9 N1 173.4(3)
C17 N2 C9 N1 -6.9(5)
C10 N2 C9 S1 -6.8(4)
C17 N2 C9 S1 172.9(2)
C8 S1 C9 N1 0.1(3)
C8 S1 C9 N2 -179.8(3)
C9 N2 C10 O2 1.0(5)
C17 N2 C10 O2 -178.8(3)
C9 N2 C10 C11 -178.6(2)
C17 N2 C10 C11 1.6(3)
O2 C10 C11 C16 -179.7(4)
N2 C10 C11 C16 0.0(3)
O2 C10 C11 C12 -0.5(6)
N2 C10 C11 C12 179.1(3)
C16 C11 C12 C13 1.5(5)
C10 C11 C12 C13 -177.6(3)
C11 C12 C13 C14 0.5(5)
C12 C13 C14 C15 -1.8(6)
C13 C14 C15 C16 1.2(6)
C14 C15 C16 C11 0.8(5)
C14 C15 C16 C17 179.0(3)
C12 C11 C16 C15 -2.1(5)
C10 C11 C16 C15 177.1(3)
C12 C11 C16 C17 179.3(3)
C10 C11 C16 C17 -1.4(4)
C9 N2 C17 O3 -3.0(5)
C10 N2 C17 O3 176.7(3)
C9 N2 C17 C16 177.9(3)
C10 N2 C17 C16 -2.4(3)
C15 C16 C17 O3 4.9(6)
C11 C16 C17 O3 -176.7(3)
C15 C16 C17 N2 -176.0(3)
C11 C16 C17 N2 2.4(3)

_cod_database_fobs_code 1543624
